data_2312623
loop_
_publ_author_name
'Vosegaard, Emilie Skytte'
'Mamakhel, Mohammad Aref Hasen'
'Parmar, Vijay Singh'
'Bertelsen, Andreas Dueholm'
'Iversen, Bo Brummerstedt'

_publ_section_title
;
 Synthesis and characterization of an organic-inorganic hybrid crystal:
 2[Co(en)<sub>3</sub>](V<sub>4</sub>O<sub>13</sub>)&#xb7;4H<sub>2</sub>O.
;
_journal_coeditor_code LO5123SUP1
_journal_issue 5
_journal_name_full 'Acta crystallographica Section B, Structural science, crystal engineering and materials'
_journal_page_first 488
_journal_page_last 494
_journal_paper_doi 10.1107/S2052520624007509
_journal_volume 80
_journal_year 2024
_chemical_formula_moiety 'C6 H24 Co N6, O6.5 V2, 2(H2 O)'
_chemical_formula_sum 'C6 H28 Co N6 O8.5 V2'
_chemical_formula_weight 481.15
_space_group_crystal_system triclinic
_space_group_IT_number 2
_space_group_name_Hall '-P 1'
_space_group_name_H-M_alt 'P -1'
_atom_sites_solution_hydrogens mixed
_atom_sites_solution_primary dual
_audit_creation_date 2023-10-02
_audit_creation_method
;
Olex2 1.5
(compiled 2023.08.24 svn.re1ec1418 for OlexSys, GUI svn.r6817)
;
_audit_update_record
;
2023-12-04 deposited with the CCDC. 2024-04-09 downloaded from the CCDC.
;
_cell_angle_alpha 81.491(3)
_cell_angle_beta 71.357(3)
_cell_angle_gamma 65.064(4)
_cell_formula_units_Z 2
_cell_length_a 8.6226(3)
_cell_length_b 8.9645(3)
_cell_length_c 12.8206(5)
_cell_measurement_reflns_used 21505
_cell_measurement_temperature 150(2)
_cell_measurement_theta_max 32.0240
_cell_measurement_theta_min 2.4880
_cell_volume 851.36(6)
_computing_cell_refinement 'CrysAlisPro 1.171.41.115a (Rigaku OD, 2021)'
_computing_data_collection 'CrysAlisPro 1.171.41.115a (Rigaku OD, 2021)'
_computing_data_reduction 'CrysAlisPro 1.171.41.115a (Rigaku OD, 2021)'
_computing_molecular_graphics 'Olex2 1.5 (Dolomanov et al., 2009)'
_computing_publication_material 'Olex2 1.5 (Dolomanov et al., 2009)'
_computing_structure_refinement 'SHELXL  (Sheldrick, 2008)'
_computing_structure_solution 'SHELXT 2014/5 (Sheldrick, 2014)'
_diffrn_ambient_environment N~2~
_diffrn_ambient_temperature 150
_diffrn_detector 'Hybrid Pixel Array Detector'
_diffrn_detector_area_resol_mean 10.0000
_diffrn_detector_type 'HyPix-Arc 100'
_diffrn_measured_fraction_theta_full 1.000
_diffrn_measured_fraction_theta_max 0.863
_diffrn_measurement_details
;
List of Runs (angles in degrees, time in seconds):

  # Type    Start    End  Width  t~exp~   \w     \q     \k     \f   Frames
#--------------------------------------------------------------------------
  1  \w    -19.00  37.00   0.50   30.00    --   -6.20  19.00  83.00  112
  2  \w    -56.00 -30.00   0.50   30.00    --   -6.20 -19.00 -83.00   52
  3  \w    -67.00  26.00   0.50   30.00    --    6.67 -19.00 -83.00  186
  4  \w     -5.00  65.00   0.50   30.00    --    6.67  19.00  83.00  140
  5  \w    -64.00 -24.00   0.50   30.00    --   -6.20 123.00   5.75   80
  6  \w    -66.00 -18.00   0.50   30.00    --   -6.20 127.00-144.71   96
  7  \w    -60.00  -6.00   0.50   30.00    --   -6.20 115.00 155.33  108
  8  \w     23.00  76.00   0.50   30.00    --    6.67  77.00 -90.00  106
  9  \w    -12.00  76.00   0.50   30.00    --    6.67  38.00 120.00  176
 10  \w    -73.00  26.00   0.50   30.00    --    6.67 -19.00  90.00  198
 11  \w     -1.00  48.00   0.50   30.00    --    6.67 -99.00   0.00   98
 12  \w    -22.00  69.00   0.50   30.00    --    6.67  77.00-150.00  182
;
_diffrn_measurement_device 'four-circle diffractometer'
_diffrn_measurement_device_type 'XtaLAB Synergy, Dualflex, HyPix-Arc 100'
_diffrn_measurement_method '\w scans'
_diffrn_orient_matrix_type 'CrysAlisPro convention (1999,Acta A55,543-557)'
_diffrn_orient_matrix_UB_11 0.0779191000
_diffrn_orient_matrix_UB_12 -0.0132817000
_diffrn_orient_matrix_UB_13 0.0142050000
_diffrn_orient_matrix_UB_21 0.0249217000
_diffrn_orient_matrix_UB_22 -0.0862156000
_diffrn_orient_matrix_UB_23 0.0003357000
_diffrn_orient_matrix_UB_31 0.0477002000
_diffrn_orient_matrix_UB_32 -0.0024616000
_diffrn_orient_matrix_UB_33 -0.0566408000
_diffrn_radiation_monochromator mirror
_diffrn_radiation_probe x-ray
_diffrn_radiation_type 'Mo K\a'
_diffrn_radiation_wavelength 0.71073
_diffrn_reflns_av_R_equivalents 0.0175
_diffrn_reflns_av_unetI/netI 0.0135
_diffrn_reflns_Laue_measured_fraction_full 1.000
_diffrn_reflns_Laue_measured_fraction_max 0.863
_diffrn_reflns_limit_h_max 12
_diffrn_reflns_limit_h_min -12
_diffrn_reflns_limit_k_max 12
_diffrn_reflns_limit_k_min -12
_diffrn_reflns_limit_l_max 17
_diffrn_reflns_limit_l_min -18
_diffrn_reflns_number 26667
_diffrn_reflns_point_group_measured_fraction_full 1.000
_diffrn_reflns_point_group_measured_fraction_max 0.863
_diffrn_reflns_theta_full 25.242
_diffrn_reflns_theta_max 32.011
_diffrn_reflns_theta_min 2.506
_diffrn_source 'micro-focus sealed X-ray tube'
_diffrn_source_type 'PhotonJet (Mo) X-ray Source'
_exptl_absorpt_coefficient_mu 2.088
_exptl_absorpt_correction_T_max 1.00000
_exptl_absorpt_correction_T_min 0.91039
_exptl_absorpt_correction_type multi-scan
_exptl_absorpt_process_details
;
CrysAlisPro 1.171.41.115a (Rigaku Oxford Diffraction, 2021)
Empirical absorption correction using spherical harmonics,
implemented in SCALE3 ABSPACK scaling algorithm.
;
_exptl_crystal_colour orange
_exptl_crystal_density_diffrn 1.877
_exptl_crystal_description plate
_exptl_crystal_F_000 494
_exptl_crystal_size_max 0.09
_exptl_crystal_size_mid 0.08
_exptl_crystal_size_min 0.03
_refine_diff_density_max 1.299
_refine_diff_density_min -0.469
_refine_diff_density_rms 0.087
_refine_ls_extinction_method none
_refine_ls_goodness_of_fit_ref 1.057
_refine_ls_hydrogen_treatment mixed
_refine_ls_matrix_type full
_refine_ls_number_parameters 221
_refine_ls_number_reflns 5099
_refine_ls_number_restraints 0
_refine_ls_restrained_S_all 1.057
_refine_ls_R_factor_all 0.0290
_refine_ls_R_factor_gt 0.0272
_refine_ls_shift/su_max 0.002
_refine_ls_shift/su_mean 0.000
_refine_ls_structure_factor_coef Fsqd
_refine_ls_weighting_details 'w=1/[\s^2^(Fo^2^)+(0.0345P)^2^+1.1775P] where P=(Fo^2^+2Fc^2^)/3'
_refine_ls_weighting_scheme calc
_refine_ls_wR_factor_gt 0.0717
_refine_ls_wR_factor_ref 0.0727
_reflns_Friedel_coverage 0.000
_reflns_number_gt 4778
_reflns_number_total 5099
_reflns_threshold_expression 'I > 2\s(I)'
_cod_data_source_file lo5123.cif
_cod_data_source_block I
_cod_depositor_comments 'Adding full bibliography for 2312623.cif.'
_cod_original_formula_sum 'C6 H28 Co N6 O8.50 V2'
_cod_database_code 2312623
_shelx_shelxl_version_number 2017/1
_chemical_oxdiff_formula Co(C2H2N2H2)3(V2O6.5)
_chemical_oxdiff_usercomment 150K
_shelx_space_group_comment
;
The symmetry employed for this shelxl refinement is uniquely defined
by the following loop, which should always be used as a source of
symmetry information in preference to the above space-group names.
They are only intended as comments.
;
_olex2_refinement_description
;
1. Fixed Uiso
 At 1.2 times of:
  All H(H) groups, All C(H,H) groups, All N(H,H) groups
 At 1.5 times of:
  All O(H,H) groups
2.a Free rotating group:
 O9(H9A,H9B), O8(H8A,H8B)
2.b Secondary CH2 refined with riding coordinates:
 N5(H5A,H5B), N4(H4A,H4B), N3(H3A,H3B), N6(H6A,H6B), N1(H1A,H1B), N2(H2A,H2B),
 C3(H3C,H3D), C4(H4C,H4D), C1(H1C,H1D), C5(H5C,H5D), C6(H6C,H6D), C2(H2C,H2D)
;
_olex2_submission_special_instructions 'No special instructions were received'
_oxdiff_exptl_absorpt_empirical_details
;
Empirical correction (ABSPACK) includes:
- Absorption correction using spherical harmonics
- Frame scaling
;
_oxdiff_exptl_absorpt_empirical_full_max 1.260
_oxdiff_exptl_absorpt_empirical_full_min 0.817

loop_
_space_group_symop_operation_xyz
'x, y, z'
'-x, -y, -z'

loop_
_atom_site_label
_atom_site_type_symbol
_atom_site_fract_x
_atom_site_fract_y
_atom_site_fract_z
_atom_site_U_iso_or_equiv
_atom_site_adp_type
_atom_site_occupancy
_atom_site_site_symmetry_order
_atom_site_calc_flag
_atom_site_refinement_flags_posn
_atom_site_refinement_flags_adp
_atom_site_refinement_flags_occupancy
_atom_site_disorder_assembly
_atom_site_disorder_group
Co1 Co 0.45571(3) 0.74786(2) 0.72876(2) 0.00767(6) Uani 1 1 d . . . . .
V1 V 1.18137(3) 0.36382(3) 0.67076(2) 0.00798(6) Uani 1 1 d . . . . .
V2 V 0.99667(4) 0.33724(3) 0.93834(2) 0.01006(6) Uani 1 1 d . . . . .
O4 O 1.17051(16) 0.27809(15) 0.81233(9) 0.0130(2) Uani 1 1 d . . . . .
O3 O 1.37021(16) 0.23681(16) 0.58380(10) 0.0156(2) Uani 1 1 d . . . . .
O1 O 1.17687(17) 0.55557(15) 0.66353(11) 0.0162(2) Uani 1 1 d . . . . .
O2 O 1.00561(16) 0.37193(16) 0.63891(11) 0.0163(2) Uani 1 1 d . . . . .
O9 O 1.05666(19) 0.22955(17) 0.45019(11) 0.0205(3) Uani 1 1 d G . . . .
H9A H 1.035593 0.278276 0.510105 0.031 Uiso 1 1 d G U . . .
H9B H 0.988613 0.303898 0.413954 0.031 Uiso 1 1 d G U . . .
O8 O 1.29901(18) -0.12189(18) 1.04602(12) 0.0216(3) Uani 1 1 d G . . . .
H8A H 1.251077 -0.193591 1.064461 0.032 Uiso 1 1 d G U . . .
H8B H 1.218061 -0.025416 1.037794 0.032 Uiso 1 1 d G U . . .
O6 O 1.02716(19) 0.17416(18) 1.02030(11) 0.0229(3) Uani 1 1 d . . . . .
O5 O 0.79715(18) 0.39476(18) 0.92058(12) 0.0224(3) Uani 1 1 d . . . . .
N5 N 0.3667(2) 0.57914(18) 0.80035(12) 0.0143(3) Uani 1 1 d . . . . .
H5A H 0.326982 0.592389 0.874596 0.017 Uiso 1 1 calc R U . . .
H5B H 0.273910 0.588825 0.776729 0.017 Uiso 1 1 calc R U . . .
N4 N 0.34689(19) 0.78278(18) 0.60871(12) 0.0133(3) Uani 1 1 d . . . . .
H4A H 0.429519 0.779156 0.542689 0.016 Uiso 1 1 calc R U . . .
H4B H 0.309402 0.701252 0.610624 0.016 Uiso 1 1 calc R U . . .
N3 N 0.22878(19) 0.92499(18) 0.80346(12) 0.0139(3) Uani 1 1 d . . . . .
H3A H 0.186256 0.892893 0.873630 0.017 Uiso 1 1 calc R U . . .
H3B H 0.247226 1.016869 0.806301 0.017 Uiso 1 1 calc R U . . .
O7 O 1.000000 0.500000 1.000000 0.0426(7) Uani 1 2 d S . P . .
N6 N 0.66142(19) 0.56843(18) 0.64189(13) 0.0155(3) Uani 1 1 d . . . . .
H6A H 0.688561 0.599926 0.569838 0.019 Uiso 1 1 calc R U . . .
H6B H 0.758067 0.542616 0.666263 0.019 Uiso 1 1 calc R U . . .
N1 N 0.5669(2) 0.72099(18) 0.84695(12) 0.0151(3) Uani 1 1 d . . . . .
H1A H 0.480970 0.767604 0.909692 0.018 Uiso 1 1 calc R U . . .
H1B H 0.624168 0.612040 0.860953 0.018 Uiso 1 1 calc R U . . .
N2 N 0.5642(2) 0.90768(18) 0.66417(13) 0.0154(3) Uani 1 1 d . . . . .
H2A H 0.662697 0.861701 0.606731 0.018 Uiso 1 1 calc R U . . .
H2B H 0.484965 0.998045 0.638636 0.018 Uiso 1 1 calc R U . . .
C3 C 0.0956(2) 0.9622(2) 0.74123(15) 0.0165(3) Uani 1 1 d . . . . .
H3C H 0.003946 1.075747 0.756192 0.020 Uiso 1 1 calc R U . . .
H3D H 0.035130 0.885169 0.764575 0.020 Uiso 1 1 calc R U . . .
C4 C 0.1940(2) 0.9437(2) 0.62026(15) 0.0157(3) Uani 1 1 d . . . . .
H4C H 0.115165 0.947064 0.577463 0.019 Uiso 1 1 calc R U . . .
H4D H 0.235984 1.033371 0.593367 0.019 Uiso 1 1 calc R U . . .
C1 C 0.6968(2) 0.8005(2) 0.81327(16) 0.0178(3) Uani 1 1 d . . . . .
H1C H 0.812426 0.726606 0.765567 0.021 Uiso 1 1 calc R U . . .
H1D H 0.717425 0.826526 0.878811 0.021 Uiso 1 1 calc R U . . .
C5 C 0.5138(2) 0.4138(2) 0.77272(17) 0.0194(3) Uani 1 1 d . . . . .
H5C H 0.464764 0.328916 0.783520 0.029(7) Uiso 1 1 calc R . . . .
H5D H 0.593119 0.385567 0.820379 0.034 Uiso 1 1 calc R U . . .
C6 C 0.6159(2) 0.4225(2) 0.65360(17) 0.0194(3) Uani 1 1 d . . . . .
H6C H 0.725947 0.320949 0.633346 0.023 Uiso 1 1 calc R U . . .
H6D H 0.541816 0.434961 0.605120 0.023 Uiso 1 1 calc R U . . .
C2 C 0.6150(3) 0.9561(2) 0.75128(17) 0.0199(3) Uani 1 1 d . . . . .
H2C H 0.508282 1.036294 0.801645 0.024 Uiso 1 1 calc R U . . .
H2D H 0.702010 1.006887 0.717402 0.024 Uiso 1 1 calc R U . . .

loop_
_atom_site_aniso_label
_atom_site_aniso_U_11
_atom_site_aniso_U_22
_atom_site_aniso_U_33
_atom_site_aniso_U_23
_atom_site_aniso_U_13
_atom_site_aniso_U_12
Co1 0.00705(10) 0.00652(10) 0.00885(10) -0.00003(7) -0.00218(7) -0.00226(7)
V1 0.00799(11) 0.00787(12) 0.00797(12) 0.00043(8) -0.00225(8) -0.00326(9)
V2 0.01127(12) 0.00868(12) 0.00863(12) -0.00121(8) -0.00045(9) -0.00389(9)
O4 0.0135(5) 0.0133(5) 0.0089(5) 0.0005(4) -0.0012(4) -0.0039(4)
O3 0.0126(5) 0.0159(6) 0.0121(5) -0.0004(4) 0.0008(4) -0.0030(5)
O1 0.0194(6) 0.0113(5) 0.0226(6) 0.0038(4) -0.0115(5) -0.0077(5)
O2 0.0132(5) 0.0194(6) 0.0184(6) -0.0020(5) -0.0068(5) -0.0063(5)
O9 0.0212(6) 0.0177(6) 0.0179(6) -0.0021(5) -0.0099(5) 0.0002(5)
O8 0.0188(6) 0.0181(6) 0.0245(7) -0.0004(5) -0.0053(5) -0.0049(5)
O6 0.0211(6) 0.0223(7) 0.0167(6) 0.0091(5) -0.0026(5) -0.0058(5)
O5 0.0131(6) 0.0218(7) 0.0272(7) 0.0036(5) -0.0055(5) -0.0035(5)
N5 0.0146(6) 0.0138(6) 0.0144(6) 0.0014(5) -0.0042(5) -0.0061(5)
N4 0.0134(6) 0.0136(6) 0.0123(6) 0.0003(5) -0.0034(5) -0.0053(5)
N3 0.0140(6) 0.0127(6) 0.0129(6) -0.0002(5) -0.0032(5) -0.0039(5)
O7 0.0507(15) 0.0415(14) 0.0401(14) -0.0289(11) 0.0092(11) -0.0296(13)
N6 0.0128(6) 0.0142(7) 0.0172(7) -0.0017(5) -0.0027(5) -0.0039(5)
N1 0.0154(6) 0.0139(6) 0.0162(7) 0.0006(5) -0.0063(5) -0.0050(5)
N2 0.0140(6) 0.0136(7) 0.0183(7) 0.0020(5) -0.0050(5) -0.0059(5)
C3 0.0097(7) 0.0153(8) 0.0226(8) 0.0013(6) -0.0058(6) -0.0029(6)
C4 0.0182(8) 0.0127(7) 0.0181(8) 0.0038(6) -0.0107(6) -0.0052(6)
C1 0.0168(8) 0.0182(8) 0.0247(9) 0.0024(6) -0.0117(7) -0.0097(7)
C5 0.0186(8) 0.0093(7) 0.0329(10) 0.0042(6) -0.0136(7) -0.0050(6)
C6 0.0146(8) 0.0128(8) 0.0308(10) -0.0080(6) -0.0063(7) -0.0032(6)
C2 0.0207(8) 0.0155(8) 0.0292(10) 0.0005(6) -0.0113(7) -0.0099(7)

loop_
_atom_type_symbol
_atom_type_description
_atom_type_scat_dispersion_real
_atom_type_scat_dispersion_imag
_atom_type_scat_source
C C 0.0033 0.0016 'International Tables Vol C Tables 4.2.6.8 and 6.1.1.4'
H H 0.0000 0.0000 'International Tables Vol C Tables 4.2.6.8 and 6.1.1.4'
Co Co 0.3494 0.9721 'International Tables Vol C Tables 4.2.6.8 and 6.1.1.4'
N N 0.0061 0.0033 'International Tables Vol C Tables 4.2.6.8 and 6.1.1.4'
O O 0.0106 0.0060 'International Tables Vol C Tables 4.2.6.8 and 6.1.1.4'
V V 0.3005 0.5294 'International Tables Vol C Tables 4.2.6.8 and 6.1.1.4'

loop_
_geom_angle_atom_site_label_1
_geom_angle_atom_site_label_2
_geom_angle_atom_site_label_3
_geom_angle
_geom_angle_site_symmetry_1
_geom_angle_site_symmetry_3
_geom_angle_publ_flag
N5 Co1 N4 92.67(6) . . ?
N5 Co1 N3 91.40(6) . . ?
N5 Co1 N1 89.65(6) . . ?
N5 Co1 N2 174.27(6) . . ?
N4 Co1 N3 85.12(6) . . ?
N4 Co1 N1 177.64(6) . . ?
N4 Co1 N2 92.57(6) . . ?
N3 Co1 N1 94.40(6) . . ?
N6 Co1 N5 86.07(6) . . ?
N6 Co1 N4 87.13(6) . . ?
N6 Co1 N3 171.73(6) . . ?
N6 Co1 N1 93.45(6) . . ?
N6 Co1 N2 91.89(6) . . ?
N2 Co1 N3 91.35(6) . . ?
N2 Co1 N1 85.12(6) . . ?
O3 V1 O4 108.37(6) . . ?
O3 V1 O1 110.96(7) . . ?
O1 V1 O4 110.31(6) . . ?
O2 V1 O4 108.32(6) . . ?
O2 V1 O3 109.46(6) . . ?
O2 V1 O1 109.37(6) . . ?
O6 V2 O4 107.39(6) . . ?
O6 V2 O5 106.96(7) . . ?
O6 V2 O7 110.43(6) . . ?
O5 V2 O4 111.88(7) . . ?
O5 V2 O7 108.96(5) . . ?
O7 V2 O4 111.13(4) . . ?
V2 O4 V1 131.12(7) . . ?
H9A O9 H9B 104.5 . . ?
H8A O8 H8B 109.5 . . ?
Co1 N5 H5A 109.9 . . ?
Co1 N5 H5B 109.9 . . ?
H5A N5 H5B 108.3 . . ?
C5 N5 Co1 109.04(11) . . ?
C5 N5 H5A 109.9 . . ?
C5 N5 H5B 109.9 . . ?
Co1 N4 H4A 109.6 . . ?
Co1 N4 H4B 109.6 . . ?
H4A N4 H4B 108.2 . . ?
C4 N4 Co1 110.10(10) . . ?
C4 N4 H4A 109.6 . . ?
C4 N4 H4B 109.6 . . ?
Co1 N3 H3A 109.8 . . ?
Co1 N3 H3B 109.8 . . ?
H3A N3 H3B 108.3 . . ?
C3 N3 Co1 109.24(10) . . ?
C3 N3 H3A 109.8 . . ?
C3 N3 H3B 109.8 . . ?
V2 O7 V2 180.0 2_767 . ?
Co1 N6 H6A 110.0 . . ?
Co1 N6 H6B 110.0 . . ?
H6A N6 H6B 108.3 . . ?
C6 N6 Co1 108.64(11) . . ?
C6 N6 H6A 110.0 . . ?
C6 N6 H6B 110.0 . . ?
Co1 N1 H1A 109.7 . . ?
Co1 N1 H1B 109.7 . . ?
H1A N1 H1B 108.2 . . ?
C1 N1 Co1 110.02(11) . . ?
C1 N1 H1A 109.7 . . ?
C1 N1 H1B 109.7 . . ?
Co1 N2 H2A 110.0 . . ?
Co1 N2 H2B 110.0 . . ?
H2A N2 H2B 108.3 . . ?
C2 N2 Co1 108.62(11) . . ?
C2 N2 H2A 110.0 . . ?
C2 N2 H2B 110.0 . . ?
N3 C3 H3C 110.1 . . ?
N3 C3 H3D 110.1 . . ?
N3 C3 C4 108.11(13) . . ?
H3C C3 H3D 108.4 . . ?
C4 C3 H3C 110.1 . . ?
C4 C3 H3D 110.1 . . ?
N4 C4 C3 106.22(13) . . ?
N4 C4 H4C 110.5 . . ?
N4 C4 H4D 110.5 . . ?
C3 C4 H4C 110.5 . . ?
C3 C4 H4D 110.5 . . ?
H4C C4 H4D 108.7 . . ?
N1 C1 H1C 110.5 . . ?
N1 C1 H1D 110.5 . . ?
N1 C1 C2 106.36(14) . . ?
H1C C1 H1D 108.6 . . ?
C2 C1 H1C 110.5 . . ?
C2 C1 H1D 110.5 . . ?
N5 C5 H5C 110.4 . . ?
N5 C5 H5D 110.4 . . ?
N5 C5 C6 106.72(14) . . ?
H5C C5 H5D 108.6 . . ?
C6 C5 H5C 110.4 . . ?
C6 C5 H5D 110.4 . . ?
N6 C6 C5 106.61(14) . . ?
N6 C6 H6C 110.4 . . ?
N6 C6 H6D 110.4 . . ?
C5 C6 H6C 110.4 . . ?
C5 C6 H6D 110.4 . . ?
H6C C6 H6D 108.6 . . ?
N2 C2 C1 106.63(14) . . ?
N2 C2 H2C 110.4 . . ?
N2 C2 H2D 110.4 . . ?
C1 C2 H2C 110.4 . . ?
C1 C2 H2D 110.4 . . ?
H2C C2 H2D 108.6 . . ?

loop_
_geom_bond_atom_site_label_1
_geom_bond_atom_site_label_2
_geom_bond_distance
_geom_bond_site_symmetry_2
_geom_bond_publ_flag
Co1 N5 1.9588(15) . ?
Co1 N4 1.9699(14) . ?
Co1 N3 1.9747(15) . ?
Co1 N6 1.9584(15) . ?
Co1 N1 1.9747(15) . ?
Co1 N2 1.9742(15) . ?
V1 O4 1.8529(12) . ?
V1 O3 1.6860(12) . ?
V1 O1 1.6923(13) . ?
V1 O2 1.6621(12) . ?
V2 O4 1.7813(12) . ?
V2 O6 1.6457(13) . ?
V2 O5 1.6569(14) . ?
V2 O7 1.7737(3) . ?
O9 H9A 0.8701 . ?
O9 H9B 0.8702 . ?
O8 H8A 0.8697 . ?
O8 H8B 0.8702 . ?
N5 H5A 0.9100 . ?
N5 H5B 0.9100 . ?
N5 C5 1.488(2) . ?
N4 H4A 0.9100 . ?
N4 H4B 0.9100 . ?
N4 C4 1.475(2) . ?
N3 H3A 0.9100 . ?
N3 H3B 0.9100 . ?
N3 C3 1.500(2) . ?
N6 H6A 0.9100 . ?
N6 H6B 0.9100 . ?
N6 C6 1.492(2) . ?
N1 H1A 0.9100 . ?
N1 H1B 0.9100 . ?
N1 C1 1.491(2) . ?
N2 H2A 0.9100 . ?
N2 H2B 0.9100 . ?
N2 C2 1.498(2) . ?
C3 H3C 0.9900 . ?
C3 H3D 0.9900 . ?
C3 C4 1.506(3) . ?
C4 H4C 0.9900 . ?
C4 H4D 0.9900 . ?
C1 H1C 0.9900 . ?
C1 H1D 0.9900 . ?
C1 C2 1.508(3) . ?
C5 H5C 0.9900 . ?
C5 H5D 0.9900 . ?
C5 C6 1.509(3) . ?
C6 H6C 0.9900 . ?
C6 H6D 0.9900 . ?
C2 H2C 0.9900 . ?
C2 H2D 0.9900 . ?

loop_
_geom_hbond_atom_site_label_D
_geom_hbond_atom_site_label_H
_geom_hbond_atom_site_label_A
_geom_hbond_distance_DH
_geom_hbond_distance_HA
_geom_hbond_distance_DA
_geom_hbond_angle_DHA
_geom_hbond_site_symmetry_A
_geom_hbond_publ_flag
O8 H8A O5 0.8697 1.990 2.833(3) 164.68(9) 2_757 y
O8 H8B O6 0.8702 1.896 2.7634(19) 174.40(14) . y
O9 H9A O2 0.8701 1.858 2.727(3) 176.10(10) . y
O9 H9B O1 0.8702 1.905 2.769(2) 171.44(14) 2_766 y
N6 H6B O2 0.910 1.987 2.7298(19) 137.76(11) . y

loop_
_geom_torsion_atom_site_label_1
_geom_torsion_atom_site_label_2
_geom_torsion_atom_site_label_3
_geom_torsion_atom_site_label_4
_geom_torsion
_geom_torsion_site_symmetry_1
_geom_torsion_site_symmetry_2
_geom_torsion_site_symmetry_3
_geom_torsion_site_symmetry_4
_geom_torsion_publ_flag
Co1 N5 C5 C6 -39.20(16) . . . . ?
Co1 N4 C4 C3 -41.15(15) . . . . ?
Co1 N3 C3 C4 -35.72(16) . . . . ?
Co1 N6 C6 C5 -40.51(16) . . . . ?
Co1 N1 C1 C2 38.10(17) . . . . ?
Co1 N2 C2 C1 42.25(16) . . . . ?
O3 V1 O4 V2 -171.60(9) . . . . ?
O1 V1 O4 V2 66.74(11) . . . . ?
O2 V1 O4 V2 -52.93(11) . . . . ?
O6 V2 O4 V1 155.09(9) . . . . ?
O5 V2 O4 V1 38.01(11) . . . . ?
N5 C5 C6 N6 51.89(18) . . . . ?
N3 C3 C4 N4 49.78(17) . . . . ?
O7 V2 O4 V1 -84.03(9) . . . . ?
N1 C1 C2 N2 -52.00(19) . . . . ?
